data_4115274
loop_
_publ_author_name
'Makoto Yasuda'
'Kay Hirata'
'Mitsuyoshi Nishino'
'Akihiro Yamamoto'
'Akio Baba'

_publ_contact_author_address
;
    Department of Molecular Chemistry
    Graduate School of Engineering
    Osaka University
    2-1 Yamadaoka
    Suita Osaka 565-0871
    Japan
;
_publ_contact_author_email ' baba@ap.chem.eng.osaka-u.ac.jp'
_publ_contact_author_fax ' 81(6)68797387 '
_publ_contact_author_name ' Dr Akio Baba'
_publ_contact_author_phone ' 81(6)68797386 '
_publ_section_title
;
 Diastereoselective Addition of \g-Substituted Allylic Nucleophiles to
 Ketones: Highly Stereoselective Synthesis of Tertiary Homoallylic
 Alcohols Using an Allylic Tributylstannane/Stannous Chloride System
;
_journal_name_full 'Journal of the American Chemical Society'
_journal_page_first 13442
_journal_page_last 13447
_journal_paper_doi 10.1021/ja0274047
_journal_volume 124
_journal_year 2002
_chemical_formula_moiety 'C23 H21 N O4 '
_chemical_formula_sum 'C23 H21 N O4'
_chemical_formula_weight 375.42
_space_group_IT_number 2
_symmetry_cell_setting triclinic
_symmetry_Int_Tables_number 2
_symmetry_space_group_name_Hall '-P 1'
_symmetry_space_group_name_H-M 'P -1'
_cell_angle_alpha 92.12(2)
_cell_angle_beta 101.38(2)
_cell_angle_gamma 91.17(2)
_cell_formula_units_Z 2
_cell_length_a 11.656(2)
_cell_length_b 12.003(2)
_cell_length_c 7.257(3)
_cell_measurement_reflns_used 25
_cell_measurement_temperature 296.2
_cell_measurement_theta_max 13.2
_cell_measurement_theta_min 10.5
_cell_volume 994.3(5)
_computing_cell_refinement 'MSC/AFC Diffractometer Control'
_computing_data_collection 'MSC/AFC Diffractometer Control'
_computing_data_reduction 'teXsan Ver. 1.10'
_computing_publication_material 'teXsan Ver. 1.10'
_computing_structure_refinement 'teXsan Ver. 1.10'
_computing_structure_solution SAPI91
_diffrn_measured_fraction_theta_full 0.8160
_diffrn_measured_fraction_theta_max 0.8160
_diffrn_measurement_device_type 'Rigaku AFC5R'
_diffrn_measurement_method \w-2\q
_diffrn_radiation_type 'Mo K\a'
_diffrn_radiation_wavelength 0.7107
_diffrn_reflns_av_R_equivalents 0.115
_diffrn_reflns_limit_h_max 11
_diffrn_reflns_limit_h_min 0
_diffrn_reflns_limit_k_max 12
_diffrn_reflns_limit_k_min -12
_diffrn_reflns_limit_l_max 7
_diffrn_reflns_limit_l_min -7
_diffrn_reflns_number 2270
_diffrn_reflns_theta_full 22.48
_diffrn_reflns_theta_max 22.48
_diffrn_standards_decay_% 0.19
_diffrn_standards_interval_count 150
_diffrn_standards_number 3
_exptl_absorpt_coefficient_mu 0.086
_exptl_absorpt_correction_type none
_exptl_crystal_colour colorless
_exptl_crystal_density_diffrn 1.254
_exptl_crystal_description prismatic
_exptl_crystal_size_max 0.200
_exptl_crystal_size_mid 0.200
_exptl_crystal_size_min 0.200
_refine_diff_density_max 0.30
_refine_diff_density_min -0.28
_refine_ls_extinction_coef 0.001(4)
_refine_ls_extinction_method 'Zachariasen(1967) type 2 gaussian isotropic'
_refine_ls_goodness_of_fit_ref 1.008
_refine_ls_hydrogen_treatment refall
_refine_ls_number_parameters 338
_refine_ls_number_reflns 2117
_refine_ls_R_factor_gt 0.0467
_refine_ls_shift/su_max 0.1657
_refine_ls_structure_factor_coef Fsqd
_refine_ls_weighting_details 'w = 1/[\s^2^(Fo^2^) + (0.05000(Max(Fo^2^,0) + 2Fc^2^)/3)^2^]'
_refine_ls_weighting_scheme calc
_refine_ls_wR_factor_ref 0.1778
_reflns_number_gt 590
_reflns_number_total 2117
_reflns_threshold_expression F^2^>2.0\s(F^2^)
_cod_data_source_file ja0274047-4_s2_4.cif
_cod_data_source_block 7fE
_cod_original_cell_volume 994.2(4)
_cod_original_sg_symbol_H-M 'P -1 '
_cod_original_formula_sum 'C23 H21 N O4 '
_cod_database_code 4115274

loop_
_symmetry_equiv_pos_as_xyz
x,y,z
-x,-y,-z

loop_
_atom_site_label
_atom_site_type_symbol
_atom_site_fract_x
_atom_site_fract_y
_atom_site_fract_z
_atom_site_U_iso_or_equiv
_atom_site_adp_type
_atom_site_occupancy
_atom_site_calc_flag
O(1) O 0.7479(6) 0.2086(5) 0.9070(10) 0.054(3) Uani 1.00 d
O(2) O 0.6321(6) 0.1708(6) 1.113(1) 0.074(3) Uani 1.00 d
O(3) O 0.1827(7) 0.0569(8) 0.354(1) 0.116(4) Uani 1.00 d
O(4) O 0.2959(7) 0.0931(8) 0.162(1) 0.104(4) Uani 1.00 d
N(1) N 0.276(1) 0.0832(9) 0.318(2) 0.074(4) Uani 1.00 d
C(2) C 0.842(2) 0.451(2) 1.471(2) 0.105(7) Uani 1.00 d
C(3) C 0.773(2) 0.530(1) 1.391(3) 0.106(8) Uani 1.00 d
C(4) C 0.716(1) 0.526(1) 1.197(2) 0.069(6) Uani 1.00 d
C(8) C 0.694(1) 0.4388(10) 0.887(2) 0.060(5) Uani 1.00 d
C(9) C 0.7429(10) 0.434(1) 1.082(2) 0.056(5) Uani 1.00 d
C(10) C 0.814(1) 0.348(1) 1.165(2) 0.061(5) Uani 1.00 d
C(11) C 0.5527(9) 0.1503(8) 0.784(2) 0.041(4) Uani 1.00 d
C(12) C 0.448(1) 0.1074(9) 0.813(2) 0.054(4) Uani 1.00 d
C(13) C 0.3578(10) 0.0849(9) 0.657(2) 0.060(5) Uani 1.00 d
C(14) C 0.375(1) 0.1083(9) 0.481(2) 0.055(5) Uani 1.00 d
C(15) C 0.480(1) 0.1488(9) 0.453(2) 0.058(5) Uani 1.00 d
C(16) C 0.571(1) 0.1717(9) 0.607(2) 0.053(5) Uani 1.00 d
C(17) C 1.058(2) 0.168(1) 0.761(3) 0.135(8) Uani 1.00 d
C(18) C 0.961(1) 0.195(1) 0.796(2) 0.085(6) Uani 1.00 d
C(19) C 0.9406(10) 0.287(1) 0.933(2) 0.063(5) Uani 1.00 d
C(20) C 0.8507(9) 0.2489(9) 1.053(2) 0.053(4) Uani 1.00 d
C(21) C 0.647(1) 0.1761(9) 0.953(2) 0.059(5) Uani 1.00 d
C(23) C 0.600(1) 0.611(2) 0.939(3) 0.113(9) Uani 1.00 d
C(24) C 0.897(1) 0.149(1) 1.168(2) 0.076(5) Uani 1.00 d
C(25) C 0.641(2) 0.610(1) 1.113(3) 0.113(9) Uani 1.00 d
C(26) C 1.050(1) 0.340(1) 1.060(2) 0.098(7) Uani 1.00 d
C(27) C 0.623(1) 0.524(1) 0.814(2) 0.096(7) Uani 1.00 d
C(28) C 0.859(1) 0.361(1) 1.355(3) 0.094(7) Uani 1.00 d
H(1) H 0.892(10) 0.466(9) 1.64(2) 0.169(3) Uiso 1.00 calc
H(2) H 0.750(8) 0.606(8) 1.47(1) 0.093(4) Uiso 1.00 calc
H(3) H 0.708(7) 0.378(6) 0.82(1) 0.027(5) Uiso 1.00 calc
H(4) H 0.438(5) 0.101(5) 0.936(8) -0.001(7) Uiso 1.00 calc
H(5) H 0.285(5) 0.066(5) 0.649(9) 0.007(6) Uiso 1.00 calc
H(6) H 0.482(10) 0.156(9) 0.31(2) 0.126(3) Uiso 1.00 calc
H(7) H 0.641(6) 0.198(6) 0.56(1) 0.033(6) Uiso 1.00 calc
H(8) H 0.89(1) 0.15(1) 0.75(2) 0.266(2) Uiso 1.00 calc
H(9) H 0.539(6) 0.651(6) 0.85(1) 0.031(6) Uiso 1.00 calc
H(10) H 0.643(7) 0.671(6) 1.26(1) 0.069(5) Uiso 1.00 calc
H(11) H 0.610(6) 0.500(6) 0.681(9) 0.015(6) Uiso 1.00 calc
H(12) H 0.912(6) 0.309(6) 1.39(1) 0.015(5) Uiso 1.00 calc
H(13) H 0.908(6) 0.354(6) 0.875(10) 0.031(5) Uiso 1.00 calc
H(14) H 0.847(8) 0.135(9) 1.24(1) 0.085(3) Uiso 1.00 calc
H(15) H 0.895(9) 0.092(9) 1.09(1) 0.090(3) Uiso 1.00 calc
H(16) H 0.976(8) 0.170(9) 1.27(1) 0.113(4) Uiso 1.00 calc
H(17) H 1.12(1) 0.29(1) 1.15(2) 0.205(2) Uiso 1.00 calc
H(18) H 1.101(7) 0.358(7) 0.99(1) 0.046(5) Uiso 1.00 calc
H(19) H 1.03(1) 0.38(1) 1.13(2) 0.190(2) Uiso 1.00 calc
H(20) H 1.083(9) 0.245(8) 0.80(1) 0.091(3) Uiso 1.00 calc
H(21) H 1.070(10) 0.115(9) 0.65(1) 0.110(3) Uiso 1.00 calc

loop_
_atom_site_aniso_label
_atom_site_aniso_U_11
_atom_site_aniso_U_22
_atom_site_aniso_U_33
_atom_site_aniso_U_12
_atom_site_aniso_U_13
_atom_site_aniso_U_23
O(1) 0.045(5) 0.054(5) 0.067(6) -0.004(4) 0.020(5) 0.003(4)
O(2) 0.070(6) 0.090(7) 0.066(7) -0.012(4) 0.022(5) 0.017(5)
O(3) 0.048(6) 0.177(10) 0.114(9) -0.018(6) -0.001(6) -0.009(6)
O(4) 0.087(8) 0.163(10) 0.057(7) -0.002(6) 0.000(6) 0.003(7)
N(1) 0.060(8) 0.085(9) 0.068(9) 0.007(7) -0.006(10) 0.001(8)
C(2) 0.18(2) 0.08(1) 0.06(1) -0.04(1) 0.04(1) -0.03(1)
C(3) 0.15(2) 0.07(1) 0.12(2) -0.02(1) 0.08(2) -0.01(1)
C(4) 0.07(1) 0.06(1) 0.08(1) 0.005(9) 0.044(10) 0.00(1)
C(8) 0.051(8) 0.044(9) 0.09(1) 0.019(8) 0.027(8) 0.024(9)
C(9) 0.067(9) 0.07(1) 0.035(9) -0.005(8) 0.023(8) 0.022(9)
C(10) 0.066(9) 0.049(9) 0.07(1) -0.004(8) 0.022(8) 0.022(9)
C(11) 0.033(8) 0.044(7) 0.046(9) 0.001(6) 0.009(8) 0.003(6)
C(12) 0.069(9) 0.054(9) 0.043(9) 0.003(7) 0.023(9) -0.006(7)
C(13) 0.035(8) 0.063(9) 0.08(1) -0.010(7) 0.02(1) -0.015(8)
C(14) 0.048(9) 0.041(8) 0.08(1) 0.010(7) 0.032(9) -0.004(8)
C(15) 0.060(9) 0.044(8) 0.08(1) 0.020(7) 0.02(1) 0.003(8)
C(16) 0.041(8) 0.071(9) 0.053(10) -0.007(7) 0.024(8) 0.005(7)
C(17) 0.14(1) 0.10(1) 0.19(2) 0.01(1) 0.08(1) -0.04(1)
C(18) 0.06(1) 0.09(1) 0.13(1) 0.002(8) 0.059(9) 0.007(10)
C(19) 0.045(8) 0.07(1) 0.08(1) 0.008(8) 0.018(8) 0.000(9)
C(20) 0.044(8) 0.042(8) 0.066(9) 0.011(7) -0.009(7) 0.004(8)
C(21) 0.062(10) 0.043(8) 0.07(1) -0.005(7) 0.015(10) 0.009(8)
C(23) 0.07(1) 0.12(2) 0.16(2) 0.03(1) 0.04(1) 0.08(2)
C(24) 0.066(9) 0.07(1) 0.08(1) -0.01(1) -0.020(9) 0.036(9)
C(25) 0.11(2) 0.06(1) 0.20(2) 0.03(1) 0.09(2) 0.03(2)
C(26) 0.05(1) 0.14(2) 0.10(1) -0.024(9) 0.010(8) -0.01(1)
C(27) 0.09(1) 0.09(1) 0.13(2) -0.01(1) 0.06(1) 0.01(1)
C(28) 0.10(1) 0.10(2) 0.08(1) -0.003(10) 0.01(1) 0.01(1)

loop_
_atom_type_symbol
_atom_type_description
_atom_type_scat_dispersion_real
_atom_type_scat_dispersion_imag
_atom_type_scat_source
C C 0.003 0.002
;International Tables for Crystallography
(1992, Vol. C, Tables 4.2.6.8 and 6.1.1.1)
;
H H 0.000 0.000
;International Tables for Crystallography
(1992, Vol. C, Table 6.1.1.2)
;
O O 0.011 0.006
;International Tables for Crystallography
(1992, Vol. C, Tables 4.2.6.8 and 6.1.1.1)
;
N N 0.006 0.003
;International Tables for Crystallography
(1992, Vol. C, Tables 4.2.6.8 and 6.1.1.1)
;

loop_
_geom_angle_atom_site_label_1
_geom_angle_atom_site_label_2
_geom_angle_atom_site_label_3
_geom_angle
_geom_angle_site_symmetry_2
_geom_angle_site_symmetry_3
_geom_angle_publ_flag
C(20) O(1) C(21) 121.6(9) 1_555 1_555 yes
O(3) N(1) O(4) 125(1) 1_555 1_555 yes
O(3) N(1) C(14) 117(1) 1_555 1_555 yes
O(4) N(1) C(14) 116(1) 1_555 1_555 yes
C(3) C(2) C(28) 116(1) 1_555 1_555 yes
C(3) C(2) H(1) 118(5) 1_555 1_555 no
C(28) C(2) H(1) 125(5) 1_555 1_555 no
C(2) C(3) C(4) 123(1) 1_555 1_555 yes
C(2) C(3) H(2) 124(5) 1_555 1_555 no
C(4) C(3) H(2) 111(5) 1_555 1_555 no
C(3) C(4) C(9) 116(1) 1_555 1_555 yes
C(3) C(4) C(25) 123(1) 1_555 1_555 yes
C(9) C(4) C(25) 119(1) 1_555 1_555 yes
C(9) C(8) C(27) 122(1) 1_555 1_555 yes
C(9) C(8) H(3) 114(5) 1_555 1_555 no
C(27) C(8) H(3) 122(5) 1_555 1_555 no
C(4) C(9) C(8) 115(1) 1_555 1_555 yes
C(4) C(9) C(10) 120(1) 1_555 1_555 yes
C(8) C(9) C(10) 124(1) 1_555 1_555 yes
C(9) C(10) C(20) 123(1) 1_555 1_555 yes
C(9) C(10) C(28) 116(1) 1_555 1_555 yes
C(20) C(10) C(28) 119(1) 1_555 1_555 yes
C(12) C(11) C(16) 121(1) 1_555 1_555 yes
C(12) C(11) C(21) 117(1) 1_555 1_555 yes
C(16) C(11) C(21) 120(1) 1_555 1_555 yes
C(11) C(12) C(13) 118(1) 1_555 1_555 yes
C(11) C(12) H(4) 117(4) 1_555 1_555 no
C(13) C(12) H(4) 123(4) 1_555 1_555 no
C(12) C(13) C(14) 119(1) 1_555 1_555 yes
C(12) C(13) H(5) 131(5) 1_555 1_555 no
C(14) C(13) H(5) 108(4) 1_555 1_555 no
N(1) C(14) C(13) 117(1) 1_555 1_555 yes
N(1) C(14) C(15) 120(1) 1_555 1_555 yes
C(13) C(14) C(15) 121(1) 1_555 1_555 yes
C(14) C(15) C(16) 119(1) 1_555 1_555 yes
C(14) C(15) H(6) 112(6) 1_555 1_555 no
C(16) C(15) H(6) 127(6) 1_555 1_555 no
C(11) C(16) C(15) 118(1) 1_555 1_555 yes
C(11) C(16) H(7) 133(4) 1_555 1_555 no
C(15) C(16) H(7) 107(4) 1_555 1_555 no
C(18) C(17) H(20) 85(6) 1_555 1_555 no
C(18) C(17) H(21) 125(7) 1_555 1_555 no
H(20) C(17) H(21) 133(9) 1_555 1_555 no
C(17) C(18) C(19) 126(1) 1_555 1_555 yes
C(17) C(18) H(8) 120(11) 1_555 1_555 no
C(19) C(18) H(8) 112(10) 1_555 1_555 no
C(18) C(19) C(20) 111.2(10) 1_555 1_555 yes
C(18) C(19) C(26) 116(1) 1_555 1_555 yes
C(18) C(19) H(13) 114(4) 1_555 1_555 no
C(20) C(19) C(26) 110(1) 1_555 1_555 yes
C(20) C(19) H(13) 104(4) 1_555 1_555 no
C(26) C(19) H(13) 98(4) 1_555 1_555 no
O(1) C(20) C(10) 108.7(9) 1_555 1_555 yes
O(1) C(20) C(19) 103.1(9) 1_555 1_555 yes
O(1) C(20) C(24) 107.6(9) 1_555 1_555 yes
C(10) C(20) C(19) 111.0(9) 1_555 1_555 yes
C(10) C(20) C(24) 115(1) 1_555 1_555 yes
C(19) C(20) C(24) 110.2(10) 1_555 1_555 yes
O(1) C(21) O(2) 124(1) 1_555 1_555 yes
O(1) C(21) C(11) 112(1) 1_555 1_555 yes
O(2) C(21) C(11) 123(1) 1_555 1_555 yes
C(25) C(23) C(27) 121(2) 1_555 1_555 yes
C(25) C(23) H(9) 136(5) 1_555 1_555 no
C(27) C(23) H(9) 100(5) 1_555 1_555 no
C(20) C(24) H(14) 106(7) 1_555 1_555 no
C(20) C(24) H(15) 105(7) 1_555 1_555 no
C(20) C(24) H(16) 112(5) 1_555 1_555 no
H(14) C(24) H(15) 108(10) 1_555 1_555 no
H(14) C(24) H(16) 103(8) 1_555 1_555 no
H(15) C(24) H(16) 119(9) 1_555 1_555 no
C(4) C(25) C(23) 123(2) 1_555 1_555 yes
C(4) C(25) H(10) 97(4) 1_555 1_555 no
C(23) C(25) H(10) 138(4) 1_555 1_555 no
C(19) C(26) H(17) 122(7) 1_555 1_555 no
C(19) C(26) H(18) 108(5) 1_555 1_555 no
C(19) C(26) H(19) 106(12) 1_555 1_555 no
H(17) C(26) H(18) 90(8) 1_555 1_555 no
H(17) C(26) H(19) 106(14) 1_555 1_555 no
H(18) C(26) H(19) 123(14) 1_555 1_555 no
C(8) C(27) C(23) 118(1) 1_555 1_555 yes
C(8) C(27) H(11) 99(4) 1_555 1_555 no
C(23) C(27) H(11) 142(4) 1_555 1_555 no
C(2) C(28) C(10) 126(1) 1_555 1_555 yes
C(2) C(28) H(12) 121(6) 1_555 1_555 no
C(10) C(28) H(12) 111(6) 1_555 1_555 no

loop_
_geom_bond_atom_site_label_1
_geom_bond_atom_site_label_2
_geom_bond_distance
_geom_bond_publ_flag
O(1) C(20) 1.49(1) yes
O(1) C(21) 1.34(1) yes
O(2) C(21) 1.21(1) yes
O(3) N(1) 1.20(1) yes
O(4) N(1) 1.21(1) yes
N(1) C(14) 1.50(1) yes
C(2) C(3) 1.34(2) yes
C(2) C(28) 1.39(2) yes
C(2) H(1) 1.3(1) no
C(3) C(4) 1.43(2) yes
C(3) H(2) 1.11(9) no
C(4) C(9) 1.43(1) yes
C(4) C(25) 1.42(2) yes
C(8) C(9) 1.42(1) yes
C(8) C(27) 1.38(2) yes
C(8) H(3) 0.92(7) no
C(9) C(10) 1.42(1) yes
C(10) C(20) 1.53(1) yes
C(10) C(28) 1.38(2) yes
C(11) C(12) 1.37(1) yes
C(11) C(16) 1.38(1) yes
C(11) C(21) 1.49(1) yes
C(12) C(13) 1.40(1) yes
C(12) H(4) 0.93(6) no
C(13) C(14) 1.37(1) yes
C(13) H(5) 0.86(6) no
C(14) C(15) 1.36(1) yes
C(15) C(16) 1.40(1) yes
C(15) H(6) 1.0(1) no
C(16) H(7) 1.00(7) no
C(17) C(18) 1.26(2) yes
C(17) H(20) 0.97(10) no
C(17) H(21) 1.01(10) no
C(18) C(19) 1.51(2) yes
C(18) H(8) 1.0(2) no
C(19) C(20) 1.56(1) yes
C(19) C(26) 1.53(2) yes
C(19) H(13) 0.97(6) no
C(20) C(24) 1.53(2) yes
C(23) C(25) 1.26(2) yes
C(23) C(27) 1.42(2) yes
C(23) H(9) 0.99(6) no
C(24) H(14) 0.86(8) no
C(24) H(15) 0.89(10) no
C(24) H(16) 1.08(9) no
C(25) H(10) 1.26(8) no
C(26) H(17) 1.1(1) no
C(26) H(18) 0.90(7) no
C(26) H(19) 0.8(1) no
C(27) H(11) 0.98(6) no
C(28) H(12) 0.90(6) no

loop_
_geom_contact_atom_site_label_1
_geom_contact_atom_site_label_2
_geom_contact_distance
_geom_contact_site_symmetry_2
O(2) H(6) 2.5(1) 1_556
O(2) H(9) 2.99(7) 2_667
O(2) H(7) 3.21(7) 1_556
O(2) C(15) 3.33(1) 1_556
O(2) H(4) 3.34(6) 2_657
O(2) H(5) 3.44(7) 2_657
O(2) C(12) 3.54(1) 2_657
O(2) C(13) 3.54(1) 2_657
O(3) H(8) 2.6(2) 2_656
O(3) H(16) 2.76(10) 1_454
O(3) H(21) 2.8(1) 1_455
O(3) H(17) 3.2(1) 1_454
O(3) C(18) 3.46(2) 2_656
O(3) H(15) 3.5(1) 2_656
O(3) H(21) 3.6(1) 2_656
O(3) C(24) 3.56(2) 1_454
O(3) H(15) 3.6(1) 1_454
O(4) H(4) 2.56(6) 1_554
O(4) H(17) 3.2(1) 1_454
O(4) H(15) 3.3(1) 2_656
O(4) C(12) 3.37(1) 1_554
O(4) C(21) 3.42(1) 2_656
O(4) C(11) 3.44(1) 2_656
N(1) H(17) 3.2(1) 1_454
N(1) H(8) 3.3(2) 2_656
N(1) C(16) 3.58(2) 2_656
C(2) H(13) 3.16(7) 1_556
C(2) H(3) 3.34(7) 1_556
C(2) H(11) 3.41(7) 1_556
C(2) H(1) 3.5(1) 2_768
C(2) H(19) 3.5(2) 2_768
C(3) H(11) 3.12(7) 1_556
C(3) H(20) 3.60(9) 2_767
C(4) H(18) 3.06(7) 2_767
C(4) H(20) 3.57(10) 2_767
C(4) H(9) 3.57(7) 2_667
C(8) H(1) 3.2(1) 1_554
C(8) H(18) 3.35(8) 2_767
C(9) H(18) 3.17(8) 2_767
C(9) H(9) 3.54(7) 2_667
C(11) H(10) 3.14(8) 2_667
C(12) H(10) 2.91(8) 2_667
C(12) H(4) 3.30(6) 2_657
C(12) H(6) 3.4(1) 2_656
C(13) H(10) 2.97(8) 2_667
C(13) H(21) 3.4(1) 1_455
C(13) H(6) 3.5(1) 2_656
C(13) C(15) 3.57(1) 2_656
C(14) H(10) 3.23(9) 2_667
C(14) C(16) 3.49(1) 2_656
C(14) C(15) 3.55(1) 2_656
C(15) H(9) 3.32(7) 2_666
C(15) H(10) 3.47(9) 2_667
C(16) H(10) 3.43(9) 2_667
C(17) H(5) 3.17(6) 1_655
C(17) H(15) 3.4(1) 2_757
C(17) H(12) 3.40(7) 1_554
C(17) H(16) 3.51(9) 1_554
C(18) H(12) 3.23(7) 1_554
C(18) H(1) 3.5(1) 1_554
C(19) H(1) 3.1(1) 1_554
C(21) H(9) 3.48(7) 2_667
C(21) H(6) 3.6(1) 1_556
C(23) H(18) 3.42(8) 2_767
C(23) H(6) 3.4(1) 2_666
C(24) H(21) 3.5(1) 2_757
C(25) H(18) 3.24(8) 2_767
C(25) H(20) 3.56(10) 2_767
C(25) C(27) 3.59(2) 2_667
C(26) H(1) 3.1(1) 2_768
C(27) H(2) 3.34(9) 1_554
C(27) H(18) 3.50(8) 2_767
C(28) H(1) 3.5(1) 2_768
H(1) H(3) 2.9(1) 1_556
H(1) H(17) 3.3(2) 2_768
H(1) H(18) 3.4(1) 2_768
H(1) H(11) 3.4(1) 1_556
H(1) H(18) 3.5(2) 1_556
H(1) H(12) 3.5(1) 2_768
H(1) H(20) 3.6(2) 1_556
H(2) H(11) 2.8(1) 1_556
H(2) H(17) 3.1(2) 2_768
H(2) H(20) 3.5(1) 2_767
H(2) H(19) 3.5(2) 2_768
H(4) H(6) 2.7(1) 1_556
H(4) H(4) 2.9(1) 2_657
H(4) H(10) 3.20(10) 2_667
H(4) H(9) 3.28(9) 2_667
H(5) H(21) 2.6(1) 1_455
H(5) H(14) 3.1(1) 2_657
H(5) H(10) 3.3(1) 2_667
H(5) H(20) 3.5(1) 1_455
H(6) H(9) 2.7(1) 2_666
H(8) H(12) 3.3(2) 1_554
H(10) H(20) 3.4(1) 2_767
H(11) H(11) 3.3(1) 2_666
H(12) H(20) 3.3(1) 1_556
H(12) H(21) 3.4(1) 1_556
H(12) H(13) 3.5(1) 1_556
H(13) H(19) 3.2(2) 2_767
H(13) H(18) 3.6(1) 2_767
H(14) H(21) 3.2(1) 2_757
H(14) H(21) 3.6(1) 1_556
H(15) H(21) 3.2(1) 2_757
H(16) H(21) 2.9(1) 1_556
H(16) H(21) 3.5(2) 2_757
H(18) H(19) 3.5(2) 2_767
H(19) H(19) 3.4(3) 2_767

loop_
_geom_torsion_atom_site_label_1
_geom_torsion_atom_site_label_2
_geom_torsion_atom_site_label_3
_geom_torsion_atom_site_label_4
_geom_torsion
_geom_torsion_site_symmetry_1
_geom_torsion_site_symmetry_2
_geom_torsion_site_symmetry_3
_geom_torsion_site_symmetry_4
_geom_torsion_publ_flag
O(1) C(20) C(10) C(9) -42(1) 1_555 1_555 1_555 1_555 yes
O(1) C(20) C(10) C(28) 143(1) 1_555 1_555 1_555 1_555 yes
O(1) C(20) C(19) C(18) -53(1) 1_555 1_555 1_555 1_555 yes
O(1) C(20) C(19) C(26) 175(1) 1_555 1_555 1_555 1_555 yes
O(1) C(21) C(11) C(12) 174.8(9) 1_555 1_555 1_555 1_555 yes
O(1) C(21) C(11) C(16) -6(1) 1_555 1_555 1_555 1_555 yes
O(2) C(21) O(1) C(20) -4(1) 1_555 1_555 1_555 1_555 yes
O(2) C(21) C(11) C(12) -6(1) 1_555 1_555 1_555 1_555 yes
O(2) C(21) C(11) C(16) 171(1) 1_555 1_555 1_555 1_555 yes
O(3) N(1) C(14) C(13) 8(1) 1_555 1_555 1_555 1_555 yes
O(3) N(1) C(14) C(15) -173(1) 1_555 1_555 1_555 1_555 yes
O(4) N(1) C(14) C(13) -172(1) 1_555 1_555 1_555 1_555 yes
O(4) N(1) C(14) C(15) 5(1) 1_555 1_555 1_555 1_555 yes
N(1) C(14) C(13) C(12) -179(1) 1_555 1_555 1_555 1_555 yes
N(1) C(14) C(15) C(16) 179(1) 1_555 1_555 1_555 1_555 yes
C(2) C(3) C(4) C(9) -3(2) 1_555 1_555 1_555 1_555 yes
C(2) C(3) C(4) C(25) 179(1) 1_555 1_555 1_555 1_555 yes
C(2) C(28) C(10) C(9) 0(1) 1_555 1_555 1_555 1_555 yes
C(2) C(28) C(10) C(20) 173(1) 1_555 1_555 1_555 1_555 yes
C(3) C(2) C(28) C(10) 2(2) 1_555 1_555 1_555 1_555 yes
C(3) C(4) C(9) C(8) -174(1) 1_555 1_555 1_555 1_555 yes
C(3) C(4) C(9) C(10) 5(1) 1_555 1_555 1_555 1_555 yes
C(3) C(4) C(25) C(23) 173(1) 1_555 1_555 1_555 1_555 yes
C(4) C(3) C(2) C(28) 0(2) 1_555 1_555 1_555 1_555 yes
C(4) C(9) C(8) C(27) -1(1) 1_555 1_555 1_555 1_555 yes
C(4) C(9) C(10) C(20) -177.5(10) 1_555 1_555 1_555 1_555 yes
C(4) C(9) C(10) C(28) -3(1) 1_555 1_555 1_555 1_555 yes
C(4) C(25) C(23) C(27) 2(2) 1_555 1_555 1_555 1_555 yes
C(8) C(9) C(4) C(25) 2(1) 1_555 1_555 1_555 1_555 yes
C(8) C(9) C(10) C(20) 2(1) 1_555 1_555 1_555 1_555 yes
C(8) C(9) C(10) C(28) 176(1) 1_555 1_555 1_555 1_555 yes
C(8) C(27) C(23) C(25) -1(2) 1_555 1_555 1_555 1_555 yes
C(9) C(4) C(25) C(23) -3(2) 1_555 1_555 1_555 1_555 yes
C(9) C(8) C(27) C(23) 1(1) 1_555 1_555 1_555 1_555 yes
C(9) C(10) C(20) C(19) 70(1) 1_555 1_555 1_555 1_555 yes
C(9) C(10) C(20) C(24) -163.5(10) 1_555 1_555 1_555 1_555 yes
C(10) C(9) C(4) C(25) -177(1) 1_555 1_555 1_555 1_555 yes
C(10) C(9) C(8) C(27) 178(1) 1_555 1_555 1_555 1_555 yes
C(10) C(20) O(1) C(21) -56(1) 1_555 1_555 1_555 1_555 yes
C(10) C(20) C(19) C(18) -169(1) 1_555 1_555 1_555 1_555 yes
C(10) C(20) C(19) C(26) 59(1) 1_555 1_555 1_555 1_555 yes
C(11) C(12) C(13) C(14) -1(1) 1_555 1_555 1_555 1_555 yes
C(11) C(16) C(15) C(14) 1(1) 1_555 1_555 1_555 1_555 yes
C(11) C(21) O(1) C(20) 174.1(8) 1_555 1_555 1_555 1_555 yes
C(12) C(11) C(16) C(15) 0(1) 1_555 1_555 1_555 1_555 yes
C(12) C(13) C(14) C(15) 2(1) 1_555 1_555 1_555 1_555 yes
C(13) C(12) C(11) C(16) 0(1) 1_555 1_555 1_555 1_555 yes
C(13) C(12) C(11) C(21) 178(1) 1_555 1_555 1_555 1_555 yes
C(13) C(14) C(15) C(16) -2(1) 1_555 1_555 1_555 1_555 yes
C(15) C(16) C(11) C(21) -178(1) 1_555 1_555 1_555 1_555 yes
C(17) C(18) C(19) C(20) -137(1) 1_555 1_555 1_555 1_555 yes
C(17) C(18) C(19) C(26) -9(2) 1_555 1_555 1_555 1_555 yes
C(18) C(19) C(20) C(24) 61(1) 1_555 1_555 1_555 1_555 yes
C(19) C(20) O(1) C(21) -174.8(9) 1_555 1_555 1_555 1_555 yes
C(19) C(20) C(10) C(28) -103(1) 1_555 1_555 1_555 1_555 yes
C(21) O(1) C(20) C(24) 68(1) 1_555 1_555 1_555 1_555 yes
C(24) C(20) C(10) C(28) 22(1) 1_555 1_555 1_555 1_555 yes
C(24) C(20) C(19) C(26) -69(1) 1_555 1_555 1_555 1_555 yes

loop_
_cod_related_entry_id
_cod_related_entry_database
_cod_related_entry_code
1 ChemSpider 4404560
